data_1571004
loop_
_publ_author_name
'Juda, Cristin E.'
'Handford, Rex C.'
'Bartholomew, Amymarie K.'
'Powers, Tamara M.'
'Gu, Nina X.'
'Meyer, Elisabeth'
'Roth, Nikolaj'
'Chen, Yu-Sheng'
'Zheng, Shao-Liang'
'Betley, Theodore A.'

_publ_section_title
;
 Cluster dynamics of heterometallic trinuclear clusters during ligand
 substitution, redox chemistry, and group transfer processes.
;
_journal_issue 21
_journal_name_full 'Chemical science'
_journal_page_first 8242
_journal_page_last 8248
_journal_paper_doi 10.1039/d3sc03606e
_journal_volume 15
_journal_year 2024
_chemical_formula_sum 'C50 H78 Fe2 N7 Si3 Zn'
_chemical_formula_weight 1038.53
_space_group_crystal_system triclinic
_space_group_IT_number 2
_space_group_name_Hall '-P 1'
_space_group_name_H-M_alt 'P -1'
_atom_sites_solution_hydrogens geom
_audit_creation_method SHELXL-2014/7
_audit_update_record
;
2020-03-27 deposited with the CCDC.	2024-02-05 downloaded from the CCDC.
;
_cell_angle_alpha 98.248(2)
_cell_angle_beta 101.941(2)
_cell_angle_gamma 101.506(2)
_cell_formula_units_Z 2
_cell_length_a 10.6298(8)
_cell_length_b 11.1655(9)
_cell_length_c 23.6682(18)
_cell_measurement_reflns_used 9310
_cell_measurement_temperature 100(2)
_cell_measurement_theta_max 14.0205
_cell_measurement_theta_min 2.4145
_cell_volume 2642.6(4)
_computing_cell_refinement 'SAINT 8.35A (Bruker-AXS, 2015)'
_computing_data_collection 'APEX3 v2016.1.0 (Bruker-AXS, 2016)'
_computing_data_reduction 'SAINT 8.35A (Bruker-AXS, 2015)'
_computing_molecular_graphics 'Bruker SHELXTL (Sheldrick, 2015)'
_computing_publication_material 'Bruker SHELXTL (Sheldrick, 2015)'
_computing_structure_refinement 'SHELXL-2014/7 (Sheldrick, 2014)'
_computing_structure_solution 'SHELXT-2014 (Sheldrick, 2015)'
_diffrn_ambient_temperature 100(2)
_diffrn_measured_fraction_theta_full 0.950
_diffrn_measured_fraction_theta_max 0.950
_diffrn_measurement_device_type
;
Bruker D8 goniometer with CCD area detector
;
_diffrn_measurement_method 'omega and phi scans'
_diffrn_radiation_type synchrotron
_diffrn_radiation_wavelength 0.40651
_diffrn_reflns_av_R_equivalents 0.0470
_diffrn_reflns_av_unetI/netI 0.0320
_diffrn_reflns_Laue_measured_fraction_full 0.950
_diffrn_reflns_Laue_measured_fraction_max 0.950
_diffrn_reflns_limit_h_max 12
_diffrn_reflns_limit_h_min -12
_diffrn_reflns_limit_k_max 12
_diffrn_reflns_limit_k_min -13
_diffrn_reflns_limit_l_max 28
_diffrn_reflns_limit_l_min -28
_diffrn_reflns_number 55818
_diffrn_reflns_point_group_measured_fraction_full 0.950
_diffrn_reflns_point_group_measured_fraction_max 0.950
_diffrn_reflns_theta_full 14.031
_diffrn_reflns_theta_max 14.031
_diffrn_reflns_theta_min 1.383
_diffrn_source synchrotron
_exptl_absorpt_coefficient_mu 0.213
_exptl_absorpt_correction_T_max 0.7438
_exptl_absorpt_correction_T_min 0.6331
_exptl_absorpt_correction_type multi-scan
_exptl_absorpt_process_details SADABS
_exptl_crystal_colour brown
_exptl_crystal_density_diffrn 1.305
_exptl_crystal_density_method 'not measured'
_exptl_crystal_description plate
_exptl_crystal_F_000 1102
_exptl_crystal_size_max 0.170
_exptl_crystal_size_mid 0.060
_exptl_crystal_size_min 0.020
_refine_diff_density_max 1.435
_refine_diff_density_min -0.699
_refine_diff_density_rms 0.078
_refine_ls_extinction_method none
_refine_ls_goodness_of_fit_ref 1.094
_refine_ls_hydrogen_treatment constr
_refine_ls_matrix_type full
_refine_ls_number_parameters 584
_refine_ls_number_reflns 8937
_refine_ls_number_restraints 0
_refine_ls_restrained_S_all 1.094
_refine_ls_R_factor_all 0.0512
_refine_ls_R_factor_gt 0.0441
_refine_ls_shift/su_max 0.002
_refine_ls_shift/su_mean 0.000
_refine_ls_structure_factor_coef Fsqd
_refine_ls_weighting_details 'w=1/[\s^2^(Fo^2^)+(0.0343P)^2^+7.0273P] where P=(Fo^2^+2Fc^2^)/3'
_refine_ls_weighting_scheme calc
_refine_ls_wR_factor_gt 0.1067
_refine_ls_wR_factor_ref 0.1106
_reflns_Friedel_coverage 0.000
_reflns_number_gt 7925
_reflns_number_total 8937
_reflns_threshold_expression 'I > 2\s(I)'
_cod_data_source_file d3sc03606e2.cif
_cod_data_source_block fe2znpy_041415_a
_cod_depositor_comments 'Adding full bibliography for 1571003--1571015.cif.'
_cod_database_code 1571004
_shelx_shelxl_version_number 2014/7
_shelx_space_group_comment
;
The symmetry employed for this shelxl refinement is uniquely defined
by the following loop, which should always be used as a source of
symmetry information in preference to the above space-group names.
They are only intended as comments.
;
_shelx_estimated_absorpt_t_min 0.965
_shelx_estimated_absorpt_t_max 0.996

loop_
_space_group_symop_operation_xyz
'x, y, z'
'-x, -y, -z'

loop_
_atom_site_label
_atom_site_type_symbol
_atom_site_fract_x
_atom_site_fract_y
_atom_site_fract_z
_atom_site_U_iso_or_equiv
_atom_site_adp_type
_atom_site_occupancy
_atom_site_site_symmetry_order
_atom_site_calc_flag
_atom_site_refinement_flags_posn
_atom_site_refinement_flags_adp
_atom_site_refinement_flags_occupancy
_atom_site_disorder_assembly
_atom_site_disorder_group
Zn1 Zn 0.49998(4) 0.74630(3) 0.77307(2) 0.01977(11) Uani 1 1 d . . . . .
Fe2 Fe 0.23360(4) 0.63633(4) 0.70269(2) 0.01341(11) Uani 1 1 d . . . . .
Fe1 Fe 0.34317(4) 0.50146(4) 0.78386(2) 0.01680(12) Uani 1 1 d . . . . .
Si1 Si 0.64561(9) 0.97129(9) 0.87581(4) 0.0219(2) Uani 1 1 d . . . . .
Si3 Si 0.11658(8) 0.65475(8) 0.82310(4) 0.01773(19) Uani 1 1 d . . . . .
Si2 Si 0.00139(9) 0.73536(8) 0.62774(4) 0.01863(19) Uani 1 1 d . . . . .
N3 N 0.4185(2) 0.7259(2) 0.69126(11) 0.0172(6) Uani 1 1 d . . . . .
N1 N 0.5305(2) 0.5754(2) 0.78045(11) 0.0171(5) Uani 1 1 d . . . . .
N7 N 0.3321(3) 0.3553(3) 0.83165(12) 0.0201(6) Uani 1 1 d . . . . .
N5 N 0.2674(2) 0.4628(2) 0.69192(11) 0.0170(5) Uani 1 1 d . . . . .
N2 N 0.5936(3) 0.8117(3) 0.85168(11) 0.0194(6) Uani 1 1 d . . . . .
N6 N 0.1643(2) 0.5546(2) 0.77207(11) 0.0161(5) Uani 1 1 d . . . . .
N4 N 0.1643(3) 0.7623(3) 0.66640(12) 0.0196(6) Uani 1 1 d . . . . .
C36 C 0.0891(3) 0.4350(3) 0.73776(14) 0.0176(6) Uani 1 1 d . . . . .
C7 C 0.6143(3) 0.5955(3) 0.83863(14) 0.0183(7) Uani 1 1 d . . . . .
C12 C 0.6397(3) 0.7161(3) 0.87501(14) 0.0188(7) Uani 1 1 d . . . . .
C11 C 0.7098(3) 0.7294(4) 0.93388(15) 0.0277(8) Uani 1 1 d . . . . .
H11 H 0.7238 0.8065 0.9599 0.033 Uiso 1 1 calc R U . . .
C47 C 0.3968(3) 0.3700(3) 0.88847(15) 0.0215(7) Uani 1 1 d . . . . .
H47 H 0.4569 0.4475 0.9069 0.026 Uiso 1 1 calc R U . . .
C19 C 0.3982(3) 0.8387(3) 0.67229(13) 0.0187(7) Uani 1 1 d . . . . .
C4 C 0.3521(3) 0.4253(3) 0.65360(14) 0.0199(7) Uani 1 1 d . . . . .
H4 H 0.3016 0.3466 0.6255 0.024 Uiso 1 1 calc R U . . .
C3 C 0.3873(3) 0.5262(3) 0.61814(14) 0.0231(7) Uani 1 1 d . . . . .
H3A H 0.3047 0.5466 0.5985 0.028 Uiso 1 1 calc R U . . .
H3B H 0.4269 0.4919 0.5869 0.028 Uiso 1 1 calc R U . . .
C43 C 0.2493(3) 0.2433(3) 0.80591(15) 0.0212(7) Uani 1 1 d . . . . .
H43 H 0.2043 0.2306 0.7656 0.025 Uiso 1 1 calc R U . . .
C10 C 0.7585(4) 0.6352(4) 0.95508(16) 0.0322(9) Uani 1 1 d . . . . .
H10 H 0.8058 0.6483 0.9950 0.039 Uiso 1 1 calc R U . . .
C46 C 0.3796(3) 0.2773(4) 0.92098(15) 0.0261(8) Uani 1 1 d . . . . .
H46 H 0.4265 0.2911 0.9610 0.031 Uiso 1 1 calc R U . . .
C1 C 0.6066(3) 0.6144(3) 0.69050(14) 0.0203(7) Uani 1 1 d . . . . .
H1A H 0.6554 0.5812 0.6629 0.024 Uiso 1 1 calc R U . . .
H1B H 0.6657 0.6918 0.7158 0.024 Uiso 1 1 calc R U . . .
C23 C 0.2532(4) 0.9768(3) 0.65399(15) 0.0260(8) Uani 1 1 d . . . . .
H23 H 0.1690 0.9956 0.6512 0.031 Uiso 1 1 calc R U . . .
C27 C -0.0197(4) 0.7440(4) 0.54668(15) 0.0301(8) Uani 1 1 d . . . . .
C9 C 0.7392(3) 0.5210(4) 0.91851(17) 0.0306(9) Uani 1 1 d . . . . .
H9 H 0.7750 0.4566 0.9328 0.037 Uiso 1 1 calc R U . . .
C35 C -0.0295(3) 0.3667(3) 0.74543(15) 0.0236(7) Uani 1 1 d . . . . .
H35 H -0.0667 0.3977 0.7761 0.028 Uiso 1 1 calc R U . . .
C6 C 0.5760(3) 0.5187(3) 0.72960(14) 0.0195(7) Uani 1 1 d . . . . .
H6 H 0.6602 0.4951 0.7458 0.023 Uiso 1 1 calc R U . . .
C2 C 0.4839(3) 0.6474(3) 0.65449(14) 0.0200(7) Uani 1 1 d . . . . .
H2 H 0.5146 0.6974 0.6260 0.024 Uiso 1 1 calc R U . . .
C5 C 0.4778(3) 0.4007(3) 0.69065(15) 0.0213(7) Uani 1 1 d . . . . .
H5A H 0.5235 0.3596 0.6639 0.026 Uiso 1 1 calc R U . . .
H5B H 0.4517 0.3422 0.7162 0.026 Uiso 1 1 calc R U . . .
C24 C 0.2682(3) 0.8596(3) 0.66400(14) 0.0190(7) Uani 1 1 d . . . . .
C39 C 0.1565(3) 0.6226(3) 0.90060(15) 0.0224(7) Uani 1 1 d . . . . .
C31 C 0.1462(3) 0.3846(3) 0.69263(14) 0.0175(6) Uani 1 1 d . . . . .
C26 C -0.0767(3) 0.5707(3) 0.63107(15) 0.0223(7) Uani 1 1 d . . . . .
H26A H -0.0336 0.5135 0.6112 0.033 Uiso 1 1 calc R U . . .
H26B H -0.1711 0.5510 0.6115 0.033 Uiso 1 1 calc R U . . .
H26C H -0.0662 0.5619 0.6723 0.033 Uiso 1 1 calc R U . . .
C17 C 0.8316(4) 0.9863(4) 0.80575(17) 0.0323(9) Uani 1 1 d . . . . .
H17A H 0.8177 0.8955 0.7993 0.049 Uiso 1 1 calc R U . . .
H17B H 0.9197 1.0234 0.8011 0.049 Uiso 1 1 calc R U . . .
H17C H 0.7642 1.0089 0.7770 0.049 Uiso 1 1 calc R U . . .
C32 C 0.0803(3) 0.2708(3) 0.65602(15) 0.0231(7) Uani 1 1 d . . . . .
H32 H 0.1168 0.2372 0.6257 0.028 Uiso 1 1 calc R U . . .
C45 C 0.2935(4) 0.1648(4) 0.89444(17) 0.0294(8) Uani 1 1 d . . . . .
H45 H 0.2793 0.0999 0.9160 0.035 Uiso 1 1 calc R U . . .
C21 C 0.4832(4) 1.0435(3) 0.65306(16) 0.0299(8) Uani 1 1 d . . . . .
H21 H 0.5542 1.1040 0.6478 0.036 Uiso 1 1 calc R U . . .
C22 C 0.3579(4) 1.0666(3) 0.64800(16) 0.0311(8) Uani 1 1 d . . . . .
H22 H 0.3439 1.1447 0.6404 0.037 Uiso 1 1 calc R U . . .
C33 C -0.0399(4) 0.2058(3) 0.66382(17) 0.0303(8) Uani 1 1 d . . . . .
H33 H -0.0851 0.1286 0.6384 0.036 Uiso 1 1 calc R U . . .
C34 C -0.0931(4) 0.2526(3) 0.70791(17) 0.0311(9) Uani 1 1 d . . . . .
H34 H -0.1742 0.2068 0.7129 0.037 Uiso 1 1 calc R U . . .
C8 C 0.6664(3) 0.5020(3) 0.86043(16) 0.0242(7) Uani 1 1 d . . . . .
H8 H 0.6522 0.4237 0.8353 0.029 Uiso 1 1 calc R U . . .
C41 C 0.0994(4) 0.7059(4) 0.94073(16) 0.0307(8) Uani 1 1 d . . . . .
H41A H 0.1354 0.7934 0.9400 0.046 Uiso 1 1 calc R U . . .
H41B H 0.1235 0.6917 0.9811 0.046 Uiso 1 1 calc R U . . .
H41C H 0.0028 0.6859 0.9268 0.046 Uiso 1 1 calc R U . . .
C29 C -0.0115(5) 0.8753(4) 0.53372(19) 0.0520(13) Uani 1 1 d . . . . .
H29A H -0.0769 0.9113 0.5495 0.078 Uiso 1 1 calc R U . . .
H29B H -0.0298 0.8712 0.4911 0.078 Uiso 1 1 calc R U . . .
H29C H 0.0774 0.9274 0.5523 0.078 Uiso 1 1 calc R U . . .
C42 C 0.0945(4) 0.4856(3) 0.90065(16) 0.0290(8) Uani 1 1 d . . . . .
H42A H -0.0015 0.4680 0.8848 0.043 Uiso 1 1 calc R U . . .
H42B H 0.1133 0.4707 0.9410 0.043 Uiso 1 1 calc R U . . .
H42C H 0.1322 0.4310 0.8761 0.043 Uiso 1 1 calc R U . . .
C38 C 0.2151(4) 0.8151(3) 0.82627(17) 0.0282(8) Uani 1 1 d . . . . .
H38A H 0.3097 0.8175 0.8381 0.042 Uiso 1 1 calc R U . . .
H38B H 0.1927 0.8745 0.8550 0.042 Uiso 1 1 calc R U . . .
H38C H 0.1946 0.8373 0.7874 0.042 Uiso 1 1 calc R U . . .
C15 C 0.8209(3) 1.0358(3) 0.86892(15) 0.0249(7) Uani 1 1 d . . . . .
C40 C 0.3072(3) 0.6520(4) 0.92536(16) 0.0295(8) Uani 1 1 d . . . . .
H40A H 0.3476 0.6111 0.8968 0.044 Uiso 1 1 calc R U . . .
H40B H 0.3268 0.6214 0.9622 0.044 Uiso 1 1 calc R U . . .
H40C H 0.3432 0.7422 0.9328 0.044 Uiso 1 1 calc R U . . .
C20 C 0.5021(3) 0.9303(3) 0.66594(15) 0.0255(8) Uani 1 1 d . . . . .
H20 H 0.5879 0.9146 0.6706 0.031 Uiso 1 1 calc R U . . .
C44 C 0.2276(3) 0.1472(3) 0.83573(17) 0.0279(8) Uani 1 1 d . . . . .
H44 H 0.1684 0.0698 0.8164 0.034 Uiso 1 1 calc R U . . .
C30 C -0.1576(4) 0.6644(4) 0.51239(18) 0.0426(10) Uani 1 1 d . . . . .
H30A H -0.1626 0.5769 0.5151 0.064 Uiso 1 1 calc R U . . .
H30B H -0.1722 0.6726 0.4710 0.064 Uiso 1 1 calc R U . . .
H30C H -0.2256 0.6932 0.5293 0.064 Uiso 1 1 calc R U . . .
C28 C 0.0862(5) 0.6904(5) 0.52357(17) 0.0453(11) Uani 1 1 d . . . . .
H28A H 0.1741 0.7424 0.5441 0.068 Uiso 1 1 calc R U . . .
H28B H 0.0721 0.6893 0.4812 0.068 Uiso 1 1 calc R U . . .
H28C H 0.0800 0.6054 0.5307 0.068 Uiso 1 1 calc R U . . .
C13 C 0.6303(4) 1.0241(4) 0.95241(18) 0.0413(10) Uani 1 1 d . . . . .
H13A H 0.5467 0.9770 0.9577 0.062 Uiso 1 1 calc R U . . .
H13B H 0.6318 1.1131 0.9587 0.062 Uiso 1 1 calc R U . . .
H13C H 0.7044 1.0097 0.9808 0.062 Uiso 1 1 calc R U . . .
C14 C 0.5319(3) 1.0412(3) 0.82529(18) 0.0304(8) Uani 1 1 d . . . . .
H14A H 0.5418 1.0205 0.7850 0.046 Uiso 1 1 calc R U . . .
H14B H 0.5547 1.1319 0.8382 0.046 Uiso 1 1 calc R U . . .
H14C H 0.4401 1.0076 0.8264 0.046 Uiso 1 1 calc R U . . .
C25 C -0.0941(4) 0.8398(4) 0.66131(18) 0.0335(9) Uani 1 1 d . . . . .
H25A H -0.0956 0.8259 0.7011 0.050 Uiso 1 1 calc R U . . .
H25B H -0.1849 0.8208 0.6371 0.050 Uiso 1 1 calc R U . . .
H25C H -0.0513 0.9271 0.6631 0.050 Uiso 1 1 calc R U . . .
C18 C 0.9247(4) 0.9972(5) 0.91322(19) 0.0454(11) Uani 1 1 d . . . . .
H18A H 0.9213 1.0308 0.9533 0.068 Uiso 1 1 calc R U . . .
H18B H 1.0129 1.0299 0.9075 0.068 Uiso 1 1 calc R U . . .
H18C H 0.9065 0.9061 0.9072 0.068 Uiso 1 1 calc R U . . .
C37 C -0.0637(3) 0.6534(4) 0.80106(16) 0.0278(8) Uani 1 1 d . . . . .
H37A H -0.0913 0.6450 0.7582 0.042 Uiso 1 1 calc R U . . .
H37B H -0.0784 0.7315 0.8202 0.042 Uiso 1 1 calc R U . . .
H37C H -0.1155 0.5831 0.8132 0.042 Uiso 1 1 calc R U . . .
C16 C 0.8518(4) 1.1784(4) 0.8784(2) 0.0442(11) Uani 1 1 d . . . . .
H16A H 0.7906 1.2039 0.8480 0.066 Uiso 1 1 calc R U . . .
H16B H 0.9429 1.2102 0.8758 0.066 Uiso 1 1 calc R U . . .
H16C H 0.8418 1.2122 0.9173 0.066 Uiso 1 1 calc R U . . .
C50 C 0.4548(5) 0.9356(5) 0.4945(2) 0.0552(13) Uani 1 1 d . . . . .
H50A H 0.3939 0.9193 0.4550 0.066 Uiso 1 1 calc R U . . .
H50B H 0.4004 0.9339 0.5238 0.066 Uiso 1 1 calc R U . . .
C49 C 0.5291(6) 0.8312(6) 0.4982(3) 0.0644(15) Uani 1 1 d . . . . .
H49A H 0.5857 0.8347 0.4699 0.077 Uiso 1 1 calc R U . . .
H49B H 0.5878 0.8461 0.5382 0.077 Uiso 1 1 calc R U . . .
C48 C 0.4389(7) 0.7026(6) 0.4855(3) 0.0746(17) Uani 1 1 d . . . . .
H48A H 0.3834 0.6854 0.4453 0.112 Uiso 1 1 calc R U . . .
H48B H 0.3825 0.6981 0.5134 0.112 Uiso 1 1 calc R U . . .
H48C H 0.4923 0.6408 0.4895 0.112 Uiso 1 1 calc R U . . .

loop_
_atom_site_aniso_label
_atom_site_aniso_U_11
_atom_site_aniso_U_22
_atom_site_aniso_U_33
_atom_site_aniso_U_23
_atom_site_aniso_U_13
_atom_site_aniso_U_12
Zn1 0.0250(2) 0.0148(2) 0.0172(2) 0.00185(14) 0.00077(15) 0.00486(15)
Fe2 0.0116(2) 0.0084(2) 0.0185(2) 0.00349(17) 0.00088(17) 0.00080(16)
Fe1 0.0131(2) 0.0173(3) 0.0181(2) 0.00497(18) 0.00064(18) 0.00163(18)
Si1 0.0227(5) 0.0173(5) 0.0220(5) -0.0040(4) 0.0091(4) -0.0018(4)
Si3 0.0151(4) 0.0166(5) 0.0202(4) 0.0034(3) 0.0028(3) 0.0025(3)
Si2 0.0186(4) 0.0158(5) 0.0209(4) 0.0054(4) 0.0015(4) 0.0048(3)
N3 0.0159(13) 0.0171(14) 0.0175(13) 0.0065(11) 0.0011(10) 0.0025(10)
N1 0.0160(13) 0.0155(14) 0.0175(13) 0.0020(11) 0.0000(11) 0.0039(10)
N7 0.0167(13) 0.0202(15) 0.0240(14) 0.0071(12) 0.0035(11) 0.0050(11)
N5 0.0155(13) 0.0139(14) 0.0168(13) 0.0002(10) -0.0005(10) -0.0006(10)
N2 0.0197(13) 0.0187(15) 0.0172(13) 0.0019(11) 0.0017(11) 0.0024(11)
N6 0.0148(12) 0.0127(14) 0.0179(13) 0.0026(10) 0.0001(10) 0.0007(10)
N4 0.0191(13) 0.0162(14) 0.0219(14) 0.0060(11) 0.0016(11) 0.0023(11)
C36 0.0154(15) 0.0143(17) 0.0195(16) 0.0063(13) -0.0035(12) 0.0009(12)
C7 0.0084(13) 0.0233(18) 0.0230(16) 0.0106(13) 0.0026(12) 0.0001(12)
C12 0.0123(14) 0.0239(18) 0.0176(15) 0.0031(13) 0.0030(12) 0.0001(13)
C11 0.0263(18) 0.036(2) 0.0186(17) 0.0054(15) 0.0020(14) 0.0058(16)
C47 0.0193(16) 0.0222(18) 0.0243(17) 0.0052(14) 0.0056(13) 0.0072(13)
C19 0.0213(16) 0.0134(16) 0.0163(15) 0.0035(12) -0.0018(13) -0.0011(13)
C4 0.0191(16) 0.0155(17) 0.0194(16) -0.0037(13) -0.0002(13) 0.0015(13)
C3 0.0232(17) 0.0266(19) 0.0163(16) -0.0006(14) 0.0027(13) 0.0040(14)
C43 0.0158(15) 0.0170(17) 0.0297(18) 0.0066(14) 0.0014(13) 0.0041(13)
C10 0.0246(18) 0.049(3) 0.0230(18) 0.0133(17) 0.0023(15) 0.0082(17)
C46 0.0247(17) 0.035(2) 0.0234(18) 0.0123(15) 0.0068(14) 0.0126(15)
C1 0.0172(15) 0.0202(17) 0.0229(16) 0.0005(13) 0.0073(13) 0.0033(13)
C23 0.0273(18) 0.0185(18) 0.0293(19) 0.0069(14) 0.0011(15) 0.0031(14)
C27 0.037(2) 0.025(2) 0.0209(17) 0.0076(15) -0.0042(15) -0.0001(16)
C9 0.0205(17) 0.043(2) 0.037(2) 0.0263(18) 0.0080(15) 0.0142(16)
C35 0.0179(16) 0.0235(19) 0.0258(18) 0.0089(14) 0.0006(14) -0.0012(14)
C6 0.0172(15) 0.0167(17) 0.0224(17) -0.0004(13) 0.0014(13) 0.0055(13)
C2 0.0209(16) 0.0205(18) 0.0176(16) 0.0044(13) 0.0051(13) 0.0016(13)
C5 0.0218(16) 0.0147(17) 0.0256(17) -0.0007(13) 0.0049(14) 0.0046(13)
C24 0.0218(16) 0.0142(17) 0.0164(15) 0.0017(12) -0.0020(13) 0.0013(13)
C39 0.0207(16) 0.0221(18) 0.0233(17) 0.0040(14) 0.0032(14) 0.0048(13)
C31 0.0166(15) 0.0127(16) 0.0196(16) 0.0057(12) -0.0034(12) 0.0012(12)
C26 0.0197(16) 0.0184(17) 0.0260(18) 0.0059(14) 0.0003(14) 0.0024(13)
C17 0.0247(18) 0.030(2) 0.037(2) -0.0024(17) 0.0076(16) 0.0003(15)
C32 0.0258(17) 0.0128(17) 0.0254(18) 0.0021(13) -0.0022(14) 0.0026(13)
C45 0.0320(19) 0.027(2) 0.039(2) 0.0205(16) 0.0142(17) 0.0124(16)
C21 0.0315(19) 0.0190(19) 0.0315(19) 0.0087(15) 0.0021(16) -0.0085(15)
C22 0.040(2) 0.0159(19) 0.032(2) 0.0086(15) -0.0004(17) 0.0007(15)
C33 0.0264(18) 0.0170(18) 0.035(2) 0.0003(15) -0.0056(16) -0.0059(14)
C34 0.0231(18) 0.024(2) 0.038(2) 0.0089(16) 0.0018(16) -0.0096(15)
C8 0.0184(16) 0.0235(19) 0.0333(19) 0.0106(15) 0.0068(14) 0.0069(14)
C41 0.0300(19) 0.036(2) 0.0238(18) 0.0005(16) 0.0066(15) 0.0067(16)
C29 0.075(3) 0.036(3) 0.032(2) 0.0168(19) -0.008(2) -0.003(2)
C42 0.0303(19) 0.030(2) 0.0276(19) 0.0143(16) 0.0046(15) 0.0049(16)
C38 0.0331(19) 0.0156(18) 0.035(2) 0.0027(15) 0.0120(16) 0.0014(14)
C15 0.0241(17) 0.0212(18) 0.0262(18) 0.0003(14) 0.0071(14) -0.0002(14)
C40 0.0242(18) 0.033(2) 0.0242(18) -0.0002(15) -0.0046(15) 0.0057(15)
C20 0.0219(17) 0.025(2) 0.0243(18) 0.0085(14) 0.0001(14) -0.0042(14)
C44 0.0217(17) 0.0198(19) 0.042(2) 0.0100(16) 0.0045(15) 0.0037(14)
C30 0.046(2) 0.036(2) 0.031(2) 0.0097(18) -0.0144(18) 0.0005(19)
C28 0.056(3) 0.055(3) 0.0215(19) -0.0002(18) 0.0148(19) 0.003(2)
C13 0.049(2) 0.037(2) 0.034(2) -0.0070(18) 0.0221(19) -0.0018(19)
C14 0.0251(18) 0.0170(18) 0.048(2) 0.0030(16) 0.0103(17) 0.0041(14)
C25 0.031(2) 0.027(2) 0.048(2) 0.0087(17) 0.0144(18) 0.0123(16)
C18 0.0237(19) 0.064(3) 0.044(2) 0.021(2) 0.0023(18) -0.0022(19)
C37 0.0219(17) 0.036(2) 0.0284(19) 0.0072(16) 0.0062(15) 0.0115(15)
C16 0.043(2) 0.030(2) 0.052(3) -0.0047(19) 0.019(2) -0.0103(18)
C50 0.059(3) 0.078(4) 0.041(3) 0.018(3) 0.020(2) 0.031(3)
C49 0.072(4) 0.083(4) 0.061(3) 0.026(3) 0.036(3) 0.040(3)
C48 0.088(4) 0.081(4) 0.069(4) 0.017(3) 0.045(3) 0.027(4)

loop_
_atom_type_symbol
_atom_type_description
_atom_type_scat_dispersion_real
_atom_type_scat_dispersion_imag
_atom_type_scat_source
C C 0.0000 0.0000 'International Tables Vol C Tables 4.2.6.8 and 6.1.1.4'
H H 0.0000 0.0000 'International Tables Vol C Tables 4.2.6.8 and 6.1.1.4'
Fe Fe 0.1940 0.2970 'International Tables Vol C Tables 4.2.6.8 and 6.1.1.4'
N N 0.0000 0.0010 'International Tables Vol C Tables 4.2.6.8 and 6.1.1.4'
Si Si 0.0260 0.0220 'International Tables Vol C Tables 4.2.6.8 and 6.1.1.4'
Zn Zn 0.2550 0.5200 'International Tables Vol C Tables 4.2.6.8 and 6.1.1.4'

loop_
_geom_angle_atom_site_label_1
_geom_angle_atom_site_label_2
_geom_angle_atom_site_label_3
_geom_angle
_geom_angle_site_symmetry_1
_geom_angle_site_symmetry_3
_geom_angle_publ_flag
N2 Zn1 N3 164.47(12) . . ?
N2 Zn1 N1 91.25(11) . . ?
N3 Zn1 N1 102.89(11) . . ?
N2 Zn1 Fe2 140.85(8) . . ?
N3 Zn1 Fe2 46.76(8) . . ?
N1 Zn1 Fe2 90.73(7) . . ?
N2 Zn1 Fe1 101.33(8) . . ?
N3 Zn1 Fe1 93.52(8) . . ?
N1 Zn1 Fe1 42.50(7) . . ?
Fe2 Zn1 Fe1 57.239(14) . . ?
N4 Fe2 N5 147.49(11) . . ?
N4 Fe2 N3 86.18(11) . . ?
N5 Fe2 N3 95.23(10) . . ?
N4 Fe2 N6 124.73(11) . . ?
N5 Fe2 N6 75.20(10) . . ?
N3 Fe2 N6 135.62(10) . . ?
N4 Fe2 Fe1 164.18(8) . . ?
N5 Fe2 Fe1 48.28(7) . . ?
N3 Fe2 Fe1 94.15(7) . . ?
N6 Fe2 Fe1 47.14(7) . . ?
N4 Fe2 Zn1 109.07(8) . . ?
N5 Fe2 Zn1 92.41(7) . . ?
N3 Fe2 Zn1 41.30(7) . . ?
N6 Fe2 Zn1 95.06(7) . . ?
Fe1 Fe2 Zn1 62.907(15) . . ?
N1 Fe1 N6 137.02(11) . . ?
N1 Fe1 N5 94.64(10) . . ?
N6 Fe1 N5 75.73(10) . . ?
N1 Fe1 N7 112.38(10) . . ?
N6 Fe1 N7 108.43(10) . . ?
N5 Fe1 N7 120.18(11) . . ?
N1 Fe1 Fe2 93.13(8) . . ?
N6 Fe1 Fe2 50.09(7) . . ?
N5 Fe1 Fe2 46.02(7) . . ?
N7 Fe1 Fe2 153.17(7) . . ?
N1 Fe1 Zn1 42.61(8) . . ?
N6 Fe1 Zn1 94.72(7) . . ?
N5 Fe1 Zn1 88.53(7) . . ?
N7 Fe1 Zn1 146.34(8) . . ?
Fe2 Fe1 Zn1 59.854(15) . . ?
N2 Si1 C13 113.41(17) . . ?
N2 Si1 C14 106.14(15) . . ?
C13 Si1 C14 107.0(2) . . ?
N2 Si1 C15 112.44(15) . . ?
C13 Si1 C15 110.42(17) . . ?
C14 Si1 C15 106.98(16) . . ?
N6 Si3 C38 106.59(15) . . ?
N6 Si3 C37 112.62(15) . . ?
C38 Si3 C37 108.45(18) . . ?
N6 Si3 C39 113.45(14) . . ?
C38 Si3 C39 106.54(16) . . ?
C37 Si3 C39 108.87(15) . . ?
N4 Si2 C26 105.47(14) . . ?
N4 Si2 C25 113.54(16) . . ?
C26 Si2 C25 107.52(17) . . ?
N4 Si2 C27 113.94(15) . . ?
C26 Si2 C27 106.92(16) . . ?
C25 Si2 C27 108.98(18) . . ?
C19 N3 C2 115.9(2) . . ?
C19 N3 Zn1 114.7(2) . . ?
C2 N3 Zn1 110.54(19) . . ?
C19 N3 Fe2 105.14(19) . . ?
C2 N3 Fe2 116.33(19) . . ?
Zn1 N3 Fe2 91.94(10) . . ?
C7 N1 C6 118.7(2) . . ?
C7 N1 Fe1 108.05(18) . . ?
C6 N1 Fe1 116.59(19) . . ?
C7 N1 Zn1 103.36(19) . . ?
C6 N1 Zn1 111.9(2) . . ?
Fe1 N1 Zn1 94.89(11) . . ?
C47 N7 C43 117.5(3) . . ?
C47 N7 Fe1 123.2(2) . . ?
C43 N7 Fe1 119.1(2) . . ?
C31 N5 C4 122.5(3) . . ?
C31 N5 Fe2 104.0(2) . . ?
C4 N5 Fe2 122.0(2) . . ?
C31 N5 Fe1 95.37(18) . . ?
C4 N5 Fe1 118.93(19) . . ?
Fe2 N5 Fe1 85.70(10) . . ?
C12 N2 Si1 129.8(2) . . ?
C12 N2 Zn1 107.8(2) . . ?
Si1 N2 Zn1 119.71(15) . . ?
C36 N6 Si3 128.0(2) . . ?
C36 N6 Fe1 93.67(18) . . ?
Si3 N6 Fe1 126.49(14) . . ?
C36 N6 Fe2 98.96(18) . . ?
Si3 N6 Fe2 115.85(13) . . ?
Fe1 N6 Fe2 82.77(9) . . ?
C24 N4 Si2 125.8(2) . . ?
C24 N4 Fe2 110.3(2) . . ?
Si2 N4 Fe2 122.15(15) . . ?
C35 C36 C31 119.3(3) . . ?
C35 C36 N6 126.0(3) . . ?
C31 C36 N6 114.6(3) . . ?
C8 C7 C12 120.2(3) . . ?
C8 C7 N1 122.3(3) . . ?
C12 C7 N1 117.4(3) . . ?
N2 C12 C11 123.8(3) . . ?
N2 C12 C7 119.9(3) . . ?
C11 C12 C7 116.3(3) . . ?
C10 C11 C12 122.6(4) . . ?
C10 C11 H11 118.7 . . ?
C12 C11 H11 118.7 . . ?
N7 C47 C46 122.8(3) . . ?
N7 C47 H47 118.6 . . ?
C46 C47 H47 118.6 . . ?
C20 C19 C24 119.9(3) . . ?
C20 C19 N3 122.3(3) . . ?
C24 C19 N3 117.6(3) . . ?
N5 C4 C3 110.1(3) . . ?
N5 C4 C5 110.3(3) . . ?
C3 C4 C5 110.8(3) . . ?
N5 C4 H4 108.5 . . ?
C3 C4 H4 108.5 . . ?
C5 C4 H4 108.5 . . ?
C4 C3 C2 114.8(3) . . ?
C4 C3 H3A 108.6 . . ?
C2 C3 H3A 108.6 . . ?
C4 C3 H3B 108.6 . . ?
C2 C3 H3B 108.6 . . ?
H3A C3 H3B 107.5 . . ?
N7 C43 C44 122.6(3) . . ?
N7 C43 H43 118.7 . . ?
C44 C43 H43 118.7 . . ?
C11 C10 C9 120.4(3) . . ?
C11 C10 H10 119.8 . . ?
C9 C10 H10 119.8 . . ?
C45 C46 C47 118.9(3) . . ?
C45 C46 H46 120.6 . . ?
C47 C46 H46 120.6 . . ?
C6 C1 C2 114.8(3) . . ?
C6 C1 H1A 108.6 . . ?
C2 C1 H1A 108.6 . . ?
C6 C1 H1B 108.6 . . ?
C2 C1 H1B 108.6 . . ?
H1A C1 H1B 107.5 . . ?
C22 C23 C24 121.7(3) . . ?
C22 C23 H23 119.1 . . ?
C24 C23 H23 119.1 . . ?
C29 C27 C28 108.9(4) . . ?
C29 C27 C30 106.8(3) . . ?
C28 C27 C30 108.9(3) . . ?
C29 C27 Si2 114.4(3) . . ?
C28 C27 Si2 109.1(3) . . ?
C30 C27 Si2 108.6(3) . . ?
C10 C9 C8 119.1(3) . . ?
C10 C9 H9 120.5 . . ?
C8 C9 H9 120.5 . . ?
C34 C35 C36 119.8(3) . . ?
C34 C35 H35 120.1 . . ?
C36 C35 H35 120.1 . . ?
N1 C6 C1 110.6(3) . . ?
N1 C6 C5 114.5(3) . . ?
C1 C6 C5 108.6(3) . . ?
N1 C6 H6 107.6 . . ?
C1 C6 H6 107.6 . . ?
C5 C6 H6 107.6 . . ?
N3 C2 C3 112.5(3) . . ?
N3 C2 C1 113.8(3) . . ?
C3 C2 C1 108.7(3) . . ?
N3 C2 H2 107.2 . . ?
C3 C2 H2 107.2 . . ?
C1 C2 H2 107.2 . . ?
C4 C5 C6 114.2(3) . . ?
C4 C5 H5A 108.7 . . ?
C6 C5 H5A 108.7 . . ?
C4 C5 H5B 108.7 . . ?
C6 C5 H5B 108.7 . . ?
H5A C5 H5B 107.6 . . ?
C23 C24 N4 124.3(3) . . ?
C23 C24 C19 117.3(3) . . ?
N4 C24 C19 118.4(3) . . ?
C41 C39 C40 108.1(3) . . ?
C41 C39 C42 108.4(3) . . ?
C40 C39 C42 110.2(3) . . ?
C41 C39 Si3 109.7(2) . . ?
C40 C39 Si3 110.2(2) . . ?
C42 C39 Si3 110.1(2) . . ?
C32 C31 N5 128.3(3) . . ?
C32 C31 C36 119.4(3) . . ?
N5 C31 C36 112.3(3) . . ?
Si2 C26 H26A 109.5 . . ?
Si2 C26 H26B 109.5 . . ?
H26A C26 H26B 109.5 . . ?
Si2 C26 H26C 109.5 . . ?
H26A C26 H26C 109.5 . . ?
H26B C26 H26C 109.5 . . ?
C15 C17 H17A 109.5 . . ?
C15 C17 H17B 109.5 . . ?
H17A C17 H17B 109.5 . . ?
C15 C17 H17C 109.5 . . ?
H17A C17 H17C 109.5 . . ?
H17B C17 H17C 109.5 . . ?
C31 C32 C33 120.0(3) . . ?
C31 C32 H32 120.0 . . ?
C33 C32 H32 120.0 . . ?
C46 C45 C44 119.1(3) . . ?
C46 C45 H45 120.4 . . ?
C44 C45 H45 120.4 . . ?
C20 C21 C22 118.6(3) . . ?
C20 C21 H21 120.7 . . ?
C22 C21 H21 120.7 . . ?
C23 C22 C21 120.8(4) . . ?
C23 C22 H22 119.6 . . ?
C21 C22 H22 119.6 . . ?
C34 C33 C32 120.6(3) . . ?
C34 C33 H33 119.7 . . ?
C32 C33 H33 119.7 . . ?
C33 C34 C35 120.8(3) . . ?
C33 C34 H34 119.6 . . ?
C35 C34 H34 119.6 . . ?
C7 C8 C9 121.2(3) . . ?
C7 C8 H8 119.4 . . ?
C9 C8 H8 119.4 . . ?
C39 C41 H41A 109.5 . . ?
C39 C41 H41B 109.5 . . ?
H41A C41 H41B 109.5 . . ?
C39 C41 H41C 109.5 . . ?
H41A C41 H41C 109.5 . . ?
H41B C41 H41C 109.5 . . ?
C27 C29 H29A 109.5 . . ?
C27 C29 H29B 109.5 . . ?
H29A C29 H29B 109.5 . . ?
C27 C29 H29C 109.5 . . ?
H29A C29 H29C 109.5 . . ?
H29B C29 H29C 109.5 . . ?
C39 C42 H42A 109.5 . . ?
C39 C42 H42B 109.5 . . ?
H42A C42 H42B 109.5 . . ?
C39 C42 H42C 109.5 . . ?
H42A C42 H42C 109.5 . . ?
H42B C42 H42C 109.5 . . ?
Si3 C38 H38A 109.5 . . ?
Si3 C38 H38B 109.5 . . ?
H38A C38 H38B 109.5 . . ?
Si3 C38 H38C 109.5 . . ?
H38A C38 H38C 109.5 . . ?
H38B C38 H38C 109.5 . . ?
C18 C15 C16 108.9(3) . . ?
C18 C15 C17 108.8(3) . . ?
C16 C15 C17 107.6(3) . . ?
C18 C15 Si1 111.9(2) . . ?
C16 C15 Si1 110.5(3) . . ?
C17 C15 Si1 109.1(2) . . ?
C39 C40 H40A 109.5 . . ?
C39 C40 H40B 109.5 . . ?
H40A C40 H40B 109.5 . . ?
C39 C40 H40C 109.5 . . ?
H40A C40 H40C 109.5 . . ?
H40B C40 H40C 109.5 . . ?
C21 C20 C19 121.6(3) . . ?
C21 C20 H20 119.2 . . ?
C19 C20 H20 119.2 . . ?
C43 C44 C45 119.0(3) . . ?
C43 C44 H44 120.5 . . ?
C45 C44 H44 120.5 . . ?
C27 C30 H30A 109.5 . . ?
C27 C30 H30B 109.5 . . ?
H30A C30 H30B 109.5 . . ?
C27 C30 H30C 109.5 . . ?
H30A C30 H30C 109.5 . . ?
H30B C30 H30C 109.5 . . ?
C27 C28 H28A 109.5 . . ?
C27 C28 H28B 109.5 . . ?
H28A C28 H28B 109.5 . . ?
C27 C28 H28C 109.5 . . ?
H28A C28 H28C 109.5 . . ?
H28B C28 H28C 109.5 . . ?
Si1 C13 H13A 109.5 . . ?
Si1 C13 H13B 109.5 . . ?
H13A C13 H13B 109.5 . . ?
Si1 C13 H13C 109.5 . . ?
H13A C13 H13C 109.5 . . ?
H13B C13 H13C 109.5 . . ?
Si1 C14 H14A 109.5 . . ?
Si1 C14 H14B 109.5 . . ?
H14A C14 H14B 109.5 . . ?
Si1 C14 H14C 109.5 . . ?
H14A C14 H14C 109.5 . . ?
H14B C14 H14C 109.5 . . ?
Si2 C25 H25A 109.5 . . ?
Si2 C25 H25B 109.5 . . ?
H25A C25 H25B 109.5 . . ?
Si2 C25 H25C 109.5 . . ?
H25A C25 H25C 109.5 . . ?
H25B C25 H25C 109.5 . . ?
C15 C18 H18A 109.5 . . ?
C15 C18 H18B 109.5 . . ?
H18A C18 H18B 109.5 . . ?
C15 C18 H18C 109.5 . . ?
H18A C18 H18C 109.5 . . ?
H18B C18 H18C 109.5 . . ?
Si3 C37 H37A 109.5 . . ?
Si3 C37 H37B 109.5 . . ?
H37A C37 H37B 109.5 . . ?
Si3 C37 H37C 109.5 . . ?
H37A C37 H37C 109.5 . . ?
H37B C37 H37C 109.5 . . ?
C15 C16 H16A 109.5 . . ?
C15 C16 H16B 109.5 . . ?
H16A C16 H16B 109.5 . . ?
C15 C16 H16C 109.5 . . ?
H16A C16 H16C 109.5 . . ?
H16B C16 H16C 109.5 . . ?
C50 C50 C49 113.6(5) 2_676 . ?
C50 C50 H50A 108.9 2_676 . ?
C49 C50 H50A 108.8 . . ?
C50 C50 H50B 108.8 2_676 . ?
C49 C50 H50B 108.8 . . ?
H50A C50 H50B 107.7 . . ?
C48 C49 C50 113.6(5) . . ?
C48 C49 H49A 108.8 . . ?
C50 C49 H49A 108.8 . . ?
C48 C49 H49B 108.8 . . ?
C50 C49 H49B 108.8 . . ?
H49A C49 H49B 107.7 . . ?
C49 C48 H48A 109.5 . . ?
C49 C48 H48B 109.5 . . ?
H48A C48 H48B 109.5 . . ?
C49 C48 H48C 109.5 . . ?
H48A C48 H48C 109.5 . . ?
H48B C48 H48C 109.5 . . ?

loop_
_geom_bond_atom_site_label_1
_geom_bond_atom_site_label_2
_geom_bond_distance
_geom_bond_site_symmetry_2
_geom_bond_publ_flag
Zn1 N2 1.881(3) . ?
Zn1 N3 1.911(3) . ?
Zn1 N1 2.024(3) . ?
Zn1 Fe2 2.8938(6) . ?
Zn1 Fe1 2.9792(6) . ?
Fe2 N4 1.938(3) . ?
Fe2 N5 2.031(3) . ?
Fe2 N3 2.109(3) . ?
Fe2 N6 2.176(3) . ?
Fe2 Fe1 2.8141(6) . ?
Fe1 N1 2.020(3) . ?
Fe1 N6 2.079(3) . ?
Fe1 N5 2.106(3) . ?
Fe1 N7 2.113(3) . ?
Si1 N2 1.730(3) . ?
Si1 C13 1.875(4) . ?
Si1 C14 1.883(4) . ?
Si1 C15 1.908(3) . ?
Si3 N6 1.749(3) . ?
Si3 C38 1.867(4) . ?
Si3 C37 1.875(3) . ?
Si3 C39 1.898(3) . ?
Si2 N4 1.727(3) . ?
Si2 C26 1.880(3) . ?
Si2 C25 1.887(4) . ?
Si2 C27 1.904(4) . ?
N3 C19 1.436(4) . ?
N3 C2 1.511(4) . ?
N1 C7 1.437(4) . ?
N1 C6 1.492(4) . ?
N7 C47 1.348(4) . ?
N7 C43 1.353(4) . ?
N5 C31 1.409(4) . ?
N5 C4 1.479(4) . ?
N2 C12 1.396(4) . ?
N6 C36 1.441(4) . ?
N4 C24 1.403(4) . ?
C36 C35 1.399(4) . ?
C36 C31 1.434(5) . ?
C7 C8 1.389(5) . ?
C7 C12 1.433(5) . ?
C12 C11 1.409(5) . ?
C11 C10 1.374(5) . ?
C11 H11 0.9500 . ?
C47 C46 1.381(5) . ?
C47 H47 0.9500 . ?
C19 C20 1.397(4) . ?
C19 C24 1.426(5) . ?
C4 C3 1.532(5) . ?
C4 C5 1.537(5) . ?
C4 H4 1.0000 . ?
C3 C2 1.540(5) . ?
C3 H3A 0.9900 . ?
C3 H3B 0.9900 . ?
C43 C44 1.375(5) . ?
C43 H43 0.9500 . ?
C10 C9 1.386(6) . ?
C10 H10 0.9500 . ?
C46 C45 1.374(5) . ?
C46 H46 0.9500 . ?
C1 C6 1.540(5) . ?
C1 C2 1.545(5) . ?
C1 H1A 0.9900 . ?
C1 H1B 0.9900 . ?
C23 C22 1.387(5) . ?
C23 C24 1.397(5) . ?
C23 H23 0.9500 . ?
C27 C29 1.530(6) . ?
C27 C28 1.534(6) . ?
C27 C30 1.542(5) . ?
C9 C8 1.394(5) . ?
C9 H9 0.9500 . ?
C35 C34 1.397(5) . ?
C35 H35 0.9500 . ?
C6 C5 1.543(4) . ?
C6 H6 1.0000 . ?
C2 H2 1.0000 . ?
C5 H5A 0.9900 . ?
C5 H5B 0.9900 . ?
C39 C41 1.532(5) . ?
C39 C40 1.537(5) . ?
C39 C42 1.540(5) . ?
C31 C32 1.391(5) . ?
C26 H26A 0.9800 . ?
C26 H26B 0.9800 . ?
C26 H26C 0.9800 . ?
C17 C15 1.553(5) . ?
C17 H17A 0.9800 . ?
C17 H17B 0.9800 . ?
C17 H17C 0.9800 . ?
C32 C33 1.399(5) . ?
C32 H32 0.9500 . ?
C45 C44 1.387(5) . ?
C45 H45 0.9500 . ?
C21 C20 1.384(5) . ?
C21 C22 1.391(6) . ?
C21 H21 0.9500 . ?
C22 H22 0.9500 . ?
C33 C34 1.374(6) . ?
C33 H33 0.9500 . ?
C34 H34 0.9500 . ?
C8 H8 0.9500 . ?
C41 H41A 0.9800 . ?
C41 H41B 0.9800 . ?
C41 H41C 0.9800 . ?
C29 H29A 0.9800 . ?
C29 H29B 0.9800 . ?
C29 H29C 0.9800 . ?
C42 H42A 0.9800 . ?
C42 H42B 0.9800 . ?
C42 H42C 0.9800 . ?
C38 H38A 0.9800 . ?
C38 H38B 0.9800 . ?
C38 H38C 0.9800 . ?
C15 C18 1.531(5) . ?
C15 C16 1.534(5) . ?
C40 H40A 0.9800 . ?
C40 H40B 0.9800 . ?
C40 H40C 0.9800 . ?
C20 H20 0.9500 . ?
C44 H44 0.9500 . ?
C30 H30A 0.9800 . ?
C30 H30B 0.9800 . ?
C30 H30C 0.9800 . ?
C28 H28A 0.9800 . ?
C28 H28B 0.9800 . ?
C28 H28C 0.9800 . ?
C13 H13A 0.9800 . ?
C13 H13B 0.9800 . ?
C13 H13C 0.9800 . ?
C14 H14A 0.9800 . ?
C14 H14B 0.9800 . ?
C14 H14C 0.9800 . ?
C25 H25A 0.9800 . ?
C25 H25B 0.9800 . ?
C25 H25C 0.9800 . ?
C18 H18A 0.9800 . ?
C18 H18B 0.9800 . ?
C18 H18C 0.9800 . ?
C37 H37A 0.9800 . ?
C37 H37B 0.9800 . ?
C37 H37C 0.9800 . ?
C16 H16A 0.9800 . ?
C16 H16B 0.9800 . ?
C16 H16C 0.9800 . ?
C50 C50 1.516(11) 2_676 ?
C50 C49 1.536(7) . ?
C50 H50A 0.9900 . ?
C50 H50B 0.9900 . ?
C49 C48 1.510(9) . ?
C49 H49A 0.9900 . ?
C49 H49B 0.9900 . ?
C48 H48A 0.9800 . ?
C48 H48B 0.9800 . ?
C48 H48C 0.9800 . ?

loop_
_geom_torsion_atom_site_label_1
_geom_torsion_atom_site_label_2
_geom_torsion_atom_site_label_3
_geom_torsion_atom_site_label_4
_geom_torsion
_geom_torsion_site_symmetry_1
_geom_torsion_site_symmetry_2
_geom_torsion_site_symmetry_3
_geom_torsion_site_symmetry_4
_geom_torsion_publ_flag
C13 Si1 N2 C12 -59.6(3) . . . . ?
C14 Si1 N2 C12 -176.8(3) . . . . ?
C15 Si1 N2 C12 66.5(3) . . . . ?
C13 Si1 N2 Zn1 141.4(2) . . . . ?
C14 Si1 N2 Zn1 24.2(2) . . . . ?
C15 Si1 N2 Zn1 -92.47(19) . . . . ?
N3 Zn1 N2 C12 -154.0(4) . . . . ?
N1 Zn1 N2 C12 1.8(2) . . . . ?
Fe2 Zn1 N2 C12 94.5(2) . . . . ?
Fe1 Zn1 N2 C12 43.4(2) . . . . ?
N3 Zn1 N2 Si1 9.2(5) . . . . ?
N1 Zn1 N2 Si1 164.95(17) . . . . ?
Fe2 Zn1 N2 Si1 -102.35(16) . . . . ?
Fe1 Zn1 N2 Si1 -153.44(14) . . . . ?
C38 Si3 N6 C36 -154.8(3) . . . . ?
C37 Si3 N6 C36 -36.0(3) . . . . ?
C39 Si3 N6 C36 88.2(3) . . . . ?
C38 Si3 N6 Fe1 72.5(2) . . . . ?
C37 Si3 N6 Fe1 -168.69(17) . . . . ?
C39 Si3 N6 Fe1 -44.4(2) . . . . ?
C38 Si3 N6 Fe2 -28.13(19) . . . . ?
C37 Si3 N6 Fe2 90.68(18) . . . . ?
C39 Si3 N6 Fe2 -145.07(14) . . . . ?
C26 Si2 N4 C24 163.5(3) . . . . ?
C25 Si2 N4 C24 -79.1(3) . . . . ?
C27 Si2 N4 C24 46.5(3) . . . . ?
C26 Si2 N4 Fe2 0.0(2) . . . . ?
C25 Si2 N4 Fe2 117.4(2) . . . . ?
C27 Si2 N4 Fe2 -116.98(19) . . . . ?
Si3 N6 C36 C35 -10.8(5) . . . . ?
Fe1 N6 C36 C35 132.9(3) . . . . ?
Fe2 N6 C36 C35 -143.8(3) . . . . ?
Si3 N6 C36 C31 170.1(2) . . . . ?
Fe1 N6 C36 C31 -46.3(3) . . . . ?
Fe2 N6 C36 C31 37.0(3) . . . . ?
C6 N1 C7 C8 -51.2(4) . . . . ?
Fe1 N1 C7 C8 84.5(3) . . . . ?
Zn1 N1 C7 C8 -175.8(2) . . . . ?
C6 N1 C7 C12 130.8(3) . . . . ?
Fe1 N1 C7 C12 -93.5(3) . . . . ?
Zn1 N1 C7 C12 6.2(3) . . . . ?
Si1 N2 C12 C11 21.8(5) . . . . ?
Zn1 N2 C12 C11 -177.3(3) . . . . ?
Si1 N2 C12 C7 -159.4(2) . . . . ?
Zn1 N2 C12 C7 1.6(3) . . . . ?
C8 C7 C12 N2 176.2(3) . . . . ?
N1 C7 C12 N2 -5.8(4) . . . . ?
C8 C7 C12 C11 -4.8(4) . . . . ?
N1 C7 C12 C11 173.2(3) . . . . ?
N2 C12 C11 C10 -177.4(3) . . . . ?
C7 C12 C11 C10 3.7(5) . . . . ?
C43 N7 C47 C46 -1.4(5) . . . . ?
Fe1 N7 C47 C46 173.8(2) . . . . ?
C2 N3 C19 C20 -56.9(4) . . . . ?
Zn1 N3 C19 C20 73.8(4) . . . . ?
Fe2 N3 C19 C20 173.1(3) . . . . ?
C2 N3 C19 C24 127.6(3) . . . . ?
Zn1 N3 C19 C24 -101.7(3) . . . . ?
Fe2 N3 C19 C24 -2.3(3) . . . . ?
C31 N5 C4 C3 128.3(3) . . . . ?
Fe2 N5 C4 C3 -9.0(3) . . . . ?
Fe1 N5 C4 C3 -113.2(2) . . . . ?
C31 N5 C4 C5 -109.1(3) . . . . ?
Fe2 N5 C4 C5 113.6(3) . . . . ?
Fe1 N5 C4 C5 9.4(3) . . . . ?
N5 C4 C3 C2 70.5(3) . . . . ?
C5 C4 C3 C2 -51.8(4) . . . . ?
C47 N7 C43 C44 1.4(5) . . . . ?
Fe1 N7 C43 C44 -174.0(3) . . . . ?
C12 C11 C10 C9 -0.5(5) . . . . ?
N7 C47 C46 C45 0.4(5) . . . . ?
C11 C10 C9 C8 -1.8(5) . . . . ?
C31 C36 C35 C34 -2.2(5) . . . . ?
N6 C36 C35 C34 178.7(3) . . . . ?
C7 N1 C6 C1 -111.9(3) . . . . ?
Fe1 N1 C6 C1 116.1(2) . . . . ?
Zn1 N1 C6 C1 8.4(3) . . . . ?
C7 N1 C6 C5 125.0(3) . . . . ?
Fe1 N1 C6 C5 -7.0(3) . . . . ?
Zn1 N1 C6 C5 -114.7(3) . . . . ?
C2 C1 C6 N1 -71.2(3) . . . . ?
C2 C1 C6 C5 55.3(4) . . . . ?
C19 N3 C2 C3 -108.8(3) . . . . ?
Zn1 N3 C2 C3 118.6(2) . . . . ?
Fe2 N3 C2 C3 15.5(3) . . . . ?
C19 N3 C2 C1 127.0(3) . . . . ?
Zn1 N3 C2 C1 -5.6(3) . . . . ?
Fe2 N3 C2 C1 -108.7(2) . . . . ?
C4 C3 C2 N3 -74.8(4) . . . . ?
C4 C3 C2 C1 52.1(4) . . . . ?
C6 C1 C2 N3 71.7(3) . . . . ?
C6 C1 C2 C3 -54.5(3) . . . . ?
N5 C4 C5 C6 -69.9(3) . . . . ?
C3 C4 C5 C6 52.3(4) . . . . ?
N1 C6 C5 C4 70.8(4) . . . . ?
C1 C6 C5 C4 -53.4(3) . . . . ?
C22 C23 C24 N4 -175.4(3) . . . . ?
C22 C23 C24 C19 4.6(5) . . . . ?
Si2 N4 C24 C23 31.1(5) . . . . ?
Fe2 N4 C24 C23 -163.7(3) . . . . ?
Si2 N4 C24 C19 -148.9(3) . . . . ?
Fe2 N4 C24 C19 16.2(3) . . . . ?
C20 C19 C24 C23 -4.7(5) . . . . ?
N3 C19 C24 C23 170.9(3) . . . . ?
C20 C19 C24 N4 175.4(3) . . . . ?
N3 C19 C24 N4 -9.1(4) . . . . ?
N6 Si3 C39 C41 -174.5(2) . . . . ?
C38 Si3 C39 C41 68.5(3) . . . . ?
C37 Si3 C39 C41 -48.3(3) . . . . ?
N6 Si3 C39 C40 66.6(3) . . . . ?
C38 Si3 C39 C40 -50.4(3) . . . . ?
C37 Si3 C39 C40 -167.2(2) . . . . ?
N6 Si3 C39 C42 -55.3(3) . . . . ?
C38 Si3 C39 C42 -172.2(2) . . . . ?
C37 Si3 C39 C42 71.0(3) . . . . ?
C4 N5 C31 C32 -6.8(5) . . . . ?
Fe2 N5 C31 C32 136.8(3) . . . . ?
Fe1 N5 C31 C32 -136.3(3) . . . . ?
C4 N5 C31 C36 173.5(3) . . . . ?
Fe2 N5 C31 C36 -42.9(3) . . . . ?
Fe1 N5 C31 C36 44.0(3) . . . . ?
C35 C36 C31 C32 2.2(5) . . . . ?
N6 C36 C31 C32 -178.6(3) . . . . ?
C35 C36 C31 N5 -178.1(3) . . . . ?
N6 C36 C31 N5 1.2(4) . . . . ?
N5 C31 C32 C33 179.6(3) . . . . ?
C36 C31 C32 C33 -0.8(5) . . . . ?
C47 C46 C45 C44 0.7(5) . . . . ?
C24 C23 C22 C21 -1.4(6) . . . . ?
C20 C21 C22 C23 -1.9(6) . . . . ?
C31 C32 C33 C34 -0.8(5) . . . . ?
C32 C33 C34 C35 0.8(6) . . . . ?
C36 C35 C34 C33 0.7(6) . . . . ?
C12 C7 C8 C9 2.9(5) . . . . ?
N1 C7 C8 C9 -175.1(3) . . . . ?
C10 C9 C8 C7 0.6(5) . . . . ?
C22 C21 C20 C19 1.8(5) . . . . ?
C24 C19 C20 C21 1.6(5) . . . . ?
N3 C19 C20 C21 -173.8(3) . . . . ?
N7 C43 C44 C45 -0.4(5) . . . . ?
C46 C45 C44 C43 -0.7(5) . . . . ?
C50 C50 C49 C48 -178.1(5) 2_676 . . . ?
